data_7054510
loop_
_publ_author_name
'\<Stefane, Bogdan'
'Perdih, Franc'
'Vi\<snjevac, Aleksandar'
'Po\<zgan, Franc'

_publ_section_title
;
 Novel triazole-based ligands and their zinc(ii) and nickel(ii) complexes
 with a nitrogen donor environment as potential structural models for
 mononuclear active sites
;
_journal_issue 1
_journal_name_full 'New J. Chem.'
_journal_page_first 566
_journal_paper_doi 10.1039/C4NJ01642D
_journal_volume 39
_journal_year 2015
_chemical_formula_moiety 'C28 H26 Cl2 N6 Zn'
_chemical_formula_sum 'C28 H26 Cl2 N6 Zn'
_chemical_formula_weight 582.82
_chemical_name_systematic
;

       ?

;
_space_group_IT_number 14
_symmetry_cell_setting monoclinic
_symmetry_space_group_name_Hall '-P 2ybc'
_symmetry_space_group_name_H-M 'P 1 21/c 1'
_atom_sites_solution_hydrogens geom
_atom_sites_solution_primary direct
_atom_sites_solution_secondary difmap
_audit_creation_method SHELXL-97
_cell_angle_alpha 90.00
_cell_angle_beta 91.451(8)
_cell_angle_gamma 90.00
_cell_formula_units_Z 4
_cell_length_a 8.8955(9)
_cell_length_b 14.5691(11)
_cell_length_c 21.5718(19)
_cell_measurement_reflns_used 5517
_cell_measurement_temperature 293(2)
_cell_measurement_theta_max 30.5929
_cell_measurement_theta_min 2.7906
_cell_volume 2794.8(4)
_computing_cell_refinement 'CrysAlis PRO (Agilent, 2011)'
_computing_data_collection 'CrysAlis PRO (Agilent, 2011)'
_computing_data_reduction 'CrysAlis PRO (Agilent, 2011)'
_computing_structure_refinement 'SHELXL-97 (Sheldrick, 2008)'
_computing_structure_solution 'SHELXS-97 (Sheldrick, 2008)'
_diffrn_ambient_temperature 293(2)
_diffrn_detector_area_resol_mean 10.4933
_diffrn_measured_fraction_theta_full 0.999
_diffrn_measured_fraction_theta_max 0.999
_diffrn_measurement_device_type 'SuperNova, Dual, Cu at zero, Atlas'
_diffrn_measurement_method '\w scans'
_diffrn_radiation_monochromator Mirror
_diffrn_radiation_source 'SuperNova (Mo) X-ray Source'
_diffrn_radiation_type MoK\a
_diffrn_radiation_wavelength 0.71073
_diffrn_reflns_av_R_equivalents 0.0581
_diffrn_reflns_av_sigmaI/netI 0.0628
_diffrn_reflns_limit_h_max 11
_diffrn_reflns_limit_h_min -11
_diffrn_reflns_limit_k_max 18
_diffrn_reflns_limit_k_min -18
_diffrn_reflns_limit_l_max 27
_diffrn_reflns_limit_l_min -28
_diffrn_reflns_number 20508
_diffrn_reflns_theta_full 27.48
_diffrn_reflns_theta_max 27.48
_diffrn_reflns_theta_min 2.80
_exptl_absorpt_coefficient_mu 1.098
_exptl_absorpt_correction_T_max 0.8981
_exptl_absorpt_correction_T_min 0.6098
_exptl_absorpt_correction_type multi-scan
_exptl_absorpt_process_details '(CrysAlis PRO; Agilent, 2011)'
_exptl_crystal_colour colorless
_exptl_crystal_density_diffrn 1.385
_exptl_crystal_density_method 'not measured'
_exptl_crystal_description needle
_exptl_crystal_F_000 1200
_exptl_crystal_size_max 0.50
_exptl_crystal_size_mid 0.10
_exptl_crystal_size_min 0.10
_refine_diff_density_max 0.591
_refine_diff_density_min -0.348
_refine_diff_density_rms 0.068
_refine_ls_extinction_method none
_refine_ls_goodness_of_fit_ref 1.071
_refine_ls_hydrogen_treatment constr
_refine_ls_matrix_type full
_refine_ls_number_parameters 334
_refine_ls_number_reflns 6399
_refine_ls_number_restraints 0
_refine_ls_restrained_S_all 1.071
_refine_ls_R_factor_all 0.1035
_refine_ls_R_factor_gt 0.0595
_refine_ls_shift/su_max 0.000
_refine_ls_shift/su_mean 0.000
_refine_ls_structure_factor_coef Fsqd
_refine_ls_weighting_details
;
calc w=1/[\s^2^(Fo^2^)+(0.0656P)^2^+0.9323P] where P=(Fo^2^+2Fc^2^)/3
;
_refine_ls_weighting_scheme calc
_refine_ls_wR_factor_gt 0.1418
_refine_ls_wR_factor_ref 0.1641
_reflns_number_gt 4007
_reflns_number_total 6399
_reflns_threshold_expression >2\s(I)
_cod_data_source_file c4nj01642d1.cif
_cod_data_source_block II
_cod_depositor_comments 'Adding full bibliography for 7054509--7054511.cif.'
_cod_original_sg_symbol_H-M 'P 21/c'
_cod_database_code 7054510

loop_
_symmetry_equiv_pos_as_xyz
'x, y, z'
'-x, y+1/2, -z+1/2'
'-x, -y, -z'
'x, -y-1/2, z-1/2'

loop_
_atom_site_label
_atom_site_type_symbol
_atom_site_fract_x
_atom_site_fract_y
_atom_site_fract_z
_atom_site_U_iso_or_equiv
_atom_site_adp_type
_atom_site_occupancy
_atom_site_symmetry_multiplicity
_atom_site_calc_flag
_atom_site_refinement_flags
Zn1 Zn 0.19817(5) 0.95515(3) 0.25510(2) 0.05073(17) Uani 1 1 d .
Cl1 Cl -0.01865(12) 0.90678(7) 0.20870(5) 0.0601(3) Uani 1 1 d .
Cl2 Cl 0.28238(17) 0.81998(8) 0.30000(6) 0.0829(4) Uani 1 1 d .
N1 N 0.1492(4) 1.0335(2) 0.33195(15) 0.0557(8) Uani 1 1 d .
N2 N 0.3943(4) 0.9852(2) 0.20925(17) 0.0587(9) Uani 1 1 d .
N3 N 0.1615(3) 1.1081(2) 0.21396(13) 0.0458(7) Uani 1 1 d .
N4 N 0.1571(4) 1.2655(2) 0.11462(14) 0.0511(8) Uani 1 1 d .
N5 N 0.2729(4) 1.2521(2) 0.07692(17) 0.0670(10) Uani 1 1 d .
N6 N 0.3510(4) 1.3280(2) 0.07706(17) 0.0652(10) Uani 1 1 d .
C1 C 0.1693(6) 1.0019(3) 0.3897(2) 0.0728(13) Uani 1 1 d .
H1 H 0.2107 0.9439 0.3957 0.087 Uiso 1 1 calc R
C2 C 0.1304(7) 1.0530(4) 0.4409(2) 0.0876(16) Uani 1 1 d .
H2 H 0.1430 1.0291 0.4807 0.105 Uiso 1 1 calc R
C3 C 0.0736(7) 1.1385(4) 0.4320(2) 0.0885(16) Uani 1 1 d .
H3 H 0.0464 1.1737 0.4659 0.106 Uiso 1 1 calc R
C4 C 0.0563(6) 1.1730(3) 0.3732(2) 0.0762(14) Uani 1 1 d .
H4 H 0.0213 1.2325 0.3667 0.091 Uiso 1 1 calc R
C5 C 0.0915(5) 1.1181(3) 0.32387(19) 0.0576(10) Uani 1 1 d .
C6 C 0.0614(5) 1.1499(3) 0.25782(18) 0.0589(11) Uani 1 1 d .
H6A H -0.0417 1.1351 0.2459 0.071 Uiso 1 1 calc R
H6B H 0.0725 1.2160 0.2560 0.071 Uiso 1 1 calc R
C7 C 0.3187(5) 1.1419(3) 0.2190(2) 0.0605(11) Uani 1 1 d .
H7A H 0.3453 1.1535 0.2622 0.073 Uiso 1 1 calc R
H7B H 0.3274 1.1991 0.1965 0.073 Uiso 1 1 calc R
C8 C 0.4239(5) 1.0727(3) 0.1933(2) 0.0605(11) Uani 1 1 d .
C9 C 0.5440(6) 1.0950(4) 0.1580(3) 0.0908(17) Uani 1 1 d .
H9 H 0.5625 1.1557 0.1472 0.109 Uiso 1 1 calc R
C10 C 0.6377(6) 1.0252(4) 0.1388(4) 0.114(2) Uani 1 1 d .
H10 H 0.7203 1.0389 0.1149 0.137 Uiso 1 1 calc R
C11 C 0.6093(6) 0.9375(4) 0.1546(4) 0.104(2) Uani 1 1 d .
H11 H 0.6709 0.8900 0.1416 0.124 Uiso 1 1 calc R
C12 C 0.4885(5) 0.9204(4) 0.1900(3) 0.0801(15) Uani 1 1 d .
H12 H 0.4702 0.8600 0.2015 0.096 Uiso 1 1 calc R
C13 C 0.1008(4) 1.1061(3) 0.14980(16) 0.0477(9) Uani 1 1 d .
H13A H 0.0212 1.0605 0.1478 0.057 Uiso 1 1 calc R
H13B H 0.1800 1.0848 0.1233 0.057 Uiso 1 1 calc R
C14 C 0.0378(4) 1.1957(3) 0.12214(16) 0.0493(9) Uani 1 1 d .
H14 H -0.0348 1.2204 0.1512 0.059 Uiso 1 1 calc R
C15 C -0.0446(5) 1.1786(3) 0.06120(18) 0.0569(11) Uani 1 1 d .
C16 C 0.0185(6) 1.1299(3) 0.0133(2) 0.0737(13) Uani 1 1 d .
H16 H 0.1152 1.1063 0.0179 0.088 Uiso 1 1 calc R
C17 C -0.0631(9) 1.1167(4) -0.0416(2) 0.0967(19) Uani 1 1 d .
H17 H -0.0204 1.0834 -0.0735 0.116 Uiso 1 1 calc R
C18 C -0.2027(10) 1.1508(5) -0.0498(3) 0.119(3) Uani 1 1 d .
H18 H -0.2553 1.1416 -0.0871 0.143 Uiso 1 1 calc R
C19 C -0.2661(8) 1.1988(5) -0.0035(3) 0.112(2) Uani 1 1 d .
H19 H -0.3630 1.2217 -0.0090 0.135 Uiso 1 1 calc R
C20 C -0.1878(6) 1.2142(4) 0.0525(2) 0.0787(14) Uani 1 1 d .
H20 H -0.2317 1.2482 0.0837 0.094 Uiso 1 1 calc R
C21 C 0.1615(4) 1.3496(3) 0.13944(17) 0.0486(9) Uani 1 1 d .
H21 H 0.0946 1.3753 0.1670 0.058 Uiso 1 1 calc R
C22 C 0.2866(4) 1.3895(3) 0.11529(17) 0.0505(9) Uani 1 1 d .
C23 C 0.3438(4) 1.4839(3) 0.12309(19) 0.0506(9) Uani 1 1 d .
C24 C 0.2977(5) 1.5384(3) 0.1709(2) 0.0681(12) Uani 1 1 d .
H24 H 0.2348 1.5143 0.2006 0.082 Uiso 1 1 calc R
C25 C 0.3445(6) 1.6292(3) 0.1752(2) 0.0745(13) Uani 1 1 d .
H25 H 0.3111 1.6663 0.2071 0.089 Uiso 1 1 calc R
C26 C 0.4395(6) 1.6638(3) 0.1323(3) 0.0768(14) Uani 1 1 d .
H26 H 0.4714 1.7245 0.1351 0.092 Uiso 1 1 calc R
C27 C 0.4878(7) 1.6095(4) 0.0852(3) 0.0953(18) Uani 1 1 d .
H27 H 0.5527 1.6330 0.0560 0.114 Uiso 1 1 calc R
C28 C 0.4402(6) 1.5199(3) 0.0812(3) 0.0831(15) Uani 1 1 d .
H28 H 0.4743 1.4830 0.0493 0.100 Uiso 1 1 calc R

loop_
_atom_site_aniso_label
_atom_site_aniso_U_11
_atom_site_aniso_U_22
_atom_site_aniso_U_33
_atom_site_aniso_U_23
_atom_site_aniso_U_13
_atom_site_aniso_U_12
Zn1 0.0750(3) 0.0344(3) 0.0426(3) -0.00094(19) -0.0033(2) -0.0030(2)
Cl1 0.0818(7) 0.0495(6) 0.0487(6) 0.0023(5) -0.0031(5) -0.0184(5)
Cl2 0.1269(11) 0.0450(6) 0.0766(8) 0.0140(6) -0.0002(7) 0.0168(7)
N1 0.086(2) 0.0394(19) 0.0411(18) -0.0022(14) -0.0102(16) 0.0044(17)
N2 0.0561(19) 0.0442(19) 0.075(2) -0.0027(18) -0.0093(17) -0.0043(16)
N3 0.0626(18) 0.0357(17) 0.0389(16) -0.0006(13) -0.0048(13) -0.0012(14)
N4 0.074(2) 0.0390(17) 0.0403(17) 0.0005(14) 0.0076(15) -0.0070(16)
N5 0.094(3) 0.044(2) 0.064(2) -0.0109(17) 0.0258(19) -0.0134(19)
N6 0.088(2) 0.045(2) 0.064(2) -0.0069(17) 0.0234(19) -0.0155(19)
C1 0.111(4) 0.058(3) 0.048(3) -0.002(2) -0.014(2) -0.001(3)
C2 0.130(5) 0.091(4) 0.042(3) 0.003(3) -0.010(3) -0.004(4)
C3 0.144(5) 0.074(4) 0.048(3) -0.019(3) 0.005(3) 0.013(3)
C4 0.121(4) 0.058(3) 0.050(3) -0.007(2) 0.000(3) 0.016(3)
C5 0.083(3) 0.042(2) 0.048(2) -0.0079(19) -0.002(2) 0.002(2)
C6 0.086(3) 0.043(2) 0.047(2) 0.0020(18) -0.006(2) 0.005(2)
C7 0.076(3) 0.037(2) 0.068(3) 0.001(2) -0.014(2) -0.013(2)
C8 0.060(2) 0.042(2) 0.078(3) 0.001(2) -0.015(2) -0.008(2)
C9 0.070(3) 0.065(3) 0.138(5) 0.012(3) 0.007(3) -0.022(3)
C10 0.064(3) 0.080(4) 0.200(8) -0.007(5) 0.028(4) -0.008(3)
C11 0.059(3) 0.072(4) 0.180(7) -0.009(4) 0.016(4) -0.001(3)
C12 0.057(3) 0.066(3) 0.117(4) 0.001(3) -0.002(3) -0.001(2)
C13 0.063(2) 0.041(2) 0.039(2) 0.0025(16) -0.0007(16) -0.0048(18)
C14 0.071(2) 0.039(2) 0.0377(19) 0.0035(16) 0.0046(17) -0.0099(18)
C15 0.092(3) 0.040(2) 0.038(2) 0.0085(17) -0.007(2) -0.013(2)
C16 0.118(4) 0.060(3) 0.043(2) 0.000(2) -0.009(2) -0.005(3)
C17 0.185(6) 0.061(3) 0.043(3) -0.002(2) -0.015(3) -0.014(4)
C18 0.172(7) 0.116(6) 0.066(4) 0.011(4) -0.052(5) -0.026(5)
C19 0.120(5) 0.135(6) 0.080(4) 0.012(4) -0.045(4) -0.004(4)
C20 0.089(3) 0.076(3) 0.071(3) 0.007(3) -0.008(3) -0.005(3)
C21 0.063(2) 0.037(2) 0.046(2) -0.0030(17) 0.0050(17) -0.0015(18)
C22 0.069(2) 0.043(2) 0.040(2) -0.0004(17) 0.0025(17) -0.0012(19)
C23 0.060(2) 0.040(2) 0.051(2) 0.0009(18) -0.0009(18) -0.0048(18)
C24 0.082(3) 0.055(3) 0.068(3) -0.011(2) 0.010(2) -0.010(2)
C25 0.090(3) 0.049(3) 0.084(3) -0.018(3) -0.001(3) -0.006(2)
C26 0.087(3) 0.049(3) 0.093(4) 0.000(3) -0.015(3) -0.015(3)
C27 0.118(4) 0.059(3) 0.111(5) 0.003(3) 0.034(4) -0.027(3)
C28 0.115(4) 0.053(3) 0.082(4) -0.007(3) 0.034(3) -0.017(3)

loop_
_atom_type_symbol
_atom_type_description
_atom_type_scat_dispersion_real
_atom_type_scat_dispersion_imag
_atom_type_scat_source
C C 0.0033 0.0016 'International Tables Vol C Tables 4.2.6.8 and 6.1.1.4'
H H 0.0000 0.0000 'International Tables Vol C Tables 4.2.6.8 and 6.1.1.4'
N N 0.0061 0.0033 'International Tables Vol C Tables 4.2.6.8 and 6.1.1.4'
Cl Cl 0.1484 0.1585 'International Tables Vol C Tables 4.2.6.8 and 6.1.1.4'
Zn Zn 0.2839 1.4301 'International Tables Vol C Tables 4.2.6.8 and 6.1.1.4'

loop_
_geom_angle_atom_site_label_1
_geom_angle_atom_site_label_2
_geom_angle_atom_site_label_3
_geom_angle
N1 Zn1 N2 117.56(14)
N1 Zn1 Cl1 109.38(10)
N2 Zn1 Cl1 124.94(10)
N1 Zn1 Cl2 101.94(9)
N2 Zn1 Cl2 96.45(10)
Cl1 Zn1 Cl2 100.58(5)
N1 Zn1 N3 75.90(11)
N2 Zn1 N3 74.78(12)
Cl1 Zn1 N3 91.10(8)
Cl2 Zn1 N3 168.12(8)
C1 N1 C5 118.5(4)
C1 N1 Zn1 122.2(3)
C5 N1 Zn1 119.3(3)
C12 N2 C8 117.4(4)
C12 N2 Zn1 122.7(3)
C8 N2 Zn1 119.6(3)
C6 N3 C13 113.9(3)
C6 N3 C7 114.0(3)
C13 N3 C7 113.5(3)
C6 N3 Zn1 103.1(2)
C13 N3 Zn1 111.6(2)
C7 N3 Zn1 99.2(2)
C21 N4 N5 111.1(3)
C21 N4 C14 126.8(3)
N5 N4 C14 122.0(3)
N6 N5 N4 107.0(3)
N5 N6 C22 109.2(3)
N1 C1 C2 122.0(5)
N1 C1 H1 119.0
C2 C1 H1 119.0
C3 C2 C1 118.7(5)
C3 C2 H2 120.7
C1 C2 H2 120.7
C2 C3 C4 120.1(5)
C2 C3 H3 120.0
C4 C3 H3 120.0
C3 C4 C5 118.8(5)
C3 C4 H4 120.6
C5 C4 H4 120.6
N1 C5 C4 121.8(4)
N1 C5 C6 117.3(3)
C4 C5 C6 120.8(4)
N3 C6 C5 112.9(3)
N3 C6 H6A 109.0
C5 C6 H6A 109.0
N3 C6 H6B 109.0
C5 C6 H6B 109.0
H6A C6 H6B 107.8
N3 C7 C8 110.4(3)
N3 C7 H7A 109.6
C8 C7 H7A 109.6
N3 C7 H7B 109.6
C8 C7 H7B 109.6
H7A C7 H7B 108.1
N2 C8 C9 121.8(4)
N2 C8 C7 114.5(4)
C9 C8 C7 123.6(4)
C8 C9 C10 118.5(5)
C8 C9 H9 120.7
C10 C9 H9 120.7
C11 C10 C9 120.1(6)
C11 C10 H10 119.9
C9 C10 H10 119.9
C10 C11 C12 118.2(6)
C10 C11 H11 120.9
C12 C11 H11 120.9
N2 C12 C11 123.9(5)
N2 C12 H12 118.1
C11 C12 H12 118.1
N3 C13 C14 118.0(3)
N3 C13 H13A 107.8
C14 C13 H13A 107.8
N3 C13 H13B 107.8
C14 C13 H13B 107.8
H13A C13 H13B 107.1
N4 C14 C15 110.6(3)
N4 C14 C13 111.8(3)
C15 C14 C13 111.3(3)
N4 C14 H14 107.7
C15 C14 H14 107.7
C13 C14 H14 107.7
C16 C15 C20 118.7(4)
C16 C15 C14 122.5(4)
C20 C15 C14 118.8(4)
C15 C16 C17 119.7(5)
C15 C16 H16 120.2
C17 C16 H16 120.2
C18 C17 C16 121.5(6)
C18 C17 H17 119.2
C16 C17 H17 119.2
C17 C18 C19 119.6(6)
C17 C18 H18 120.2
C19 C18 H18 120.2
C18 C19 C20 120.9(7)
C18 C19 H19 119.6
C20 C19 H19 119.6
C15 C20 C19 119.6(6)
C15 C20 H20 120.2
C19 C20 H20 120.2
N4 C21 C22 104.6(3)
N4 C21 H21 127.7
C22 C21 H21 127.7
N6 C22 C21 108.1(3)
N6 C22 C23 122.5(4)
C21 C22 C23 129.3(4)
C28 C23 C24 118.7(4)
C28 C23 C22 120.2(4)
C24 C23 C22 121.1(4)
C23 C24 C25 120.4(5)
C23 C24 H24 119.8
C25 C24 H24 119.8
C26 C25 C24 119.7(5)
C26 C25 H25 120.1
C24 C25 H25 120.1
C27 C26 C25 120.2(5)
C27 C26 H26 119.9
C25 C26 H26 119.9
C26 C27 C28 119.7(5)
C26 C27 H27 120.2
C28 C27 H27 120.2
C23 C28 C27 121.4(5)
C23 C28 H28 119.3
C27 C28 H28 119.3

loop_
_geom_bond_atom_site_label_1
_geom_bond_atom_site_label_2
_geom_bond_distance
Zn1 N1 2.068(3)
Zn1 N2 2.074(4)
Zn1 Cl1 2.2630(11)
Zn1 Cl2 2.3110(12)
Zn1 N3 2.418(3)
N1 C1 1.336(5)
N1 C5 1.346(5)
N2 C12 1.336(6)
N2 C8 1.348(5)
N3 C6 1.449(5)
N3 C13 1.473(4)
N3 C7 1.483(5)
N4 C21 1.337(5)
N4 N5 1.343(4)
N4 C14 1.482(5)
N5 N6 1.305(5)
N6 C22 1.355(5)
C1 C2 1.383(7)
C1 H1 0.9300
C2 C3 1.356(7)
C2 H2 0.9300
C3 C4 1.371(7)
C3 H3 0.9300
C4 C5 1.373(6)
C4 H4 0.9300
C5 C6 1.515(5)
C6 H6A 0.9700
C6 H6B 0.9700
C7 C8 1.492(6)
C7 H7A 0.9700
C7 H7B 0.9700
C8 C9 1.366(7)
C9 C10 1.385(8)
C9 H9 0.9300
C10 C11 1.348(8)
C10 H10 0.9300
C11 C12 1.357(8)
C11 H11 0.9300
C12 H12 0.9300
C13 C14 1.535(5)
C13 H13A 0.9700
C13 H13B 0.9700
C14 C15 1.510(5)
C14 H14 0.9800
C15 C16 1.384(6)
C15 C20 1.384(6)
C16 C17 1.387(7)
C16 H16 0.9300
C17 C18 1.345(9)
C17 H17 0.9300
C18 C19 1.354(10)
C18 H18 0.9300
C19 C20 1.397(7)
C19 H19 0.9300
C20 H20 0.9300
C21 C22 1.370(5)
C21 H21 0.9300
C22 C23 1.475(5)
C23 C28 1.366(6)
C23 C24 1.372(6)
C24 C25 1.390(6)
C24 H24 0.9300
C25 C26 1.365(7)
C25 H25 0.9300
C26 C27 1.365(7)
C26 H26 0.9300
C27 C28 1.374(7)
C27 H27 0.9300
C28 H28 0.9300

loop_
_geom_torsion_atom_site_label_1
_geom_torsion_atom_site_label_2
_geom_torsion_atom_site_label_3
_geom_torsion_atom_site_label_4
_geom_torsion
N2 Zn1 N1 C1 -103.6(4)
Cl1 Zn1 N1 C1 106.1(4)
Cl2 Zn1 N1 C1 0.3(4)
N3 Zn1 N1 C1 -167.7(4)
N2 Zn1 N1 C5 78.1(3)
Cl1 Zn1 N1 C5 -72.2(3)
Cl2 Zn1 N1 C5 -178.0(3)
N3 Zn1 N1 C5 14.0(3)
N1 Zn1 N2 C12 135.9(4)
Cl1 Zn1 N2 C12 -78.9(4)
Cl2 Zn1 N2 C12 28.9(4)
N3 Zn1 N2 C12 -159.3(4)
N1 Zn1 N2 C8 -49.7(3)
Cl1 Zn1 N2 C8 95.5(3)
Cl2 Zn1 N2 C8 -156.8(3)
N3 Zn1 N2 C8 15.0(3)
N1 Zn1 N3 C6 -26.6(2)
N2 Zn1 N3 C6 -150.8(3)
Cl1 Zn1 N3 C6 83.2(2)
Cl2 Zn1 N3 C6 -107.5(4)
N1 Zn1 N3 C13 -149.2(3)
N2 Zn1 N3 C13 86.6(2)
Cl1 Zn1 N3 C13 -39.5(2)
Cl2 Zn1 N3 C13 129.9(4)
N1 Zn1 N3 C7 90.9(2)
N2 Zn1 N3 C7 -33.4(2)
Cl1 Zn1 N3 C7 -159.4(2)
Cl2 Zn1 N3 C7 10.0(5)
C21 N4 N5 N6 -0.6(5)
C14 N4 N5 N6 175.4(3)
N4 N5 N6 C22 0.7(5)
C5 N1 C1 C2 1.1(7)
Zn1 N1 C1 C2 -177.2(4)
N1 C1 C2 C3 -1.6(8)
C1 C2 C3 C4 -0.3(9)
C2 C3 C4 C5 2.7(9)
C1 N1 C5 C4 1.4(7)
Zn1 N1 C5 C4 179.7(4)
C1 N1 C5 C6 -176.5(4)
Zn1 N1 C5 C6 1.8(5)
C3 C4 C5 N1 -3.3(8)
C3 C4 C5 C6 174.5(5)
C13 N3 C6 C5 156.3(3)
C7 N3 C6 C5 -71.3(4)
Zn1 N3 C6 C5 35.2(4)
N1 C5 C6 N3 -28.8(5)
C4 C5 C6 N3 153.3(4)
C6 N3 C7 C8 156.7(3)
C13 N3 C7 C8 -70.7(4)
Zn1 N3 C7 C8 47.8(3)
C12 N2 C8 C9 0.9(6)
Zn1 N2 C8 C9 -173.8(4)
C12 N2 C8 C7 -177.1(4)
Zn1 N2 C8 C7 8.3(5)
N3 C7 C8 N2 -42.5(5)
N3 C7 C8 C9 139.6(5)
N2 C8 C9 C10 -0.4(8)
C7 C8 C9 C10 177.4(5)
C8 C9 C10 C11 0.2(10)
C9 C10 C11 C12 -0.6(11)
C8 N2 C12 C11 -1.3(8)
Zn1 N2 C12 C11 173.2(5)
C10 C11 C12 N2 1.2(10)
C6 N3 C13 C14 50.2(4)
C7 N3 C13 C14 -82.5(4)
Zn1 N3 C13 C14 166.4(3)
C21 N4 C14 C15 113.4(4)
N5 N4 C14 C15 -61.9(5)
C21 N4 C14 C13 -122.0(4)
N5 N4 C14 C13 62.6(4)
N3 C13 C14 N4 66.1(4)
N3 C13 C14 C15 -169.7(3)
N4 C14 C15 C16 73.5(5)
C13 C14 C15 C16 -51.3(5)
N4 C14 C15 C20 -105.4(4)
C13 C14 C15 C20 129.8(4)
C20 C15 C16 C17 -1.0(7)
C14 C15 C16 C17 -180.0(4)
C15 C16 C17 C18 0.7(8)
C16 C17 C18 C19 -0.5(10)
C17 C18 C19 C20 0.8(11)
C16 C15 C20 C19 1.3(7)
C14 C15 C20 C19 -179.7(5)
C18 C19 C20 C15 -1.2(10)
N5 N4 C21 C22 0.2(4)
C14 N4 C21 C22 -175.5(3)
N5 N6 C22 C21 -0.6(5)
N5 N6 C22 C23 -176.8(4)
N4 C21 C22 N6 0.2(4)
N4 C21 C22 C23 176.1(4)
N6 C22 C23 C28 16.1(6)
C21 C22 C23 C28 -159.2(5)
N6 C22 C23 C24 -166.3(4)
C21 C22 C23 C24 18.4(7)
C28 C23 C24 C25 2.2(7)
C22 C23 C24 C25 -175.5(4)
C23 C24 C25 C26 -1.5(8)
C24 C25 C26 C27 0.3(8)
C25 C26 C27 C28 0.1(9)
C24 C23 C28 C27 -1.8(8)
C22 C23 C28 C27 175.9(5)
C26 C27 C28 C23 0.7(9)
